data_4308606
loop_
_publ_author_name
'Federica Bonadio'
'Maria-Cristina Senna'
'J\"urgen Ensling'
'Andreas Sieber'
'Antonia Neels'
'Helen Stoeckli-Evans'
'Silvio Decurtins'

_publ_section_title
;
Cyano-Bridged Structures Based on [MnII(N3O2-Macrocycle)]2+: A Synthetic,
Structural, and Magnetic Study
;
_journal_name_full 'Inorganic Chemistry'
_journal_page_first 969
_journal_page_last 978
_journal_paper_doi 10.1021/ic049209u
_journal_volume 44
_journal_year 2005
_chemical_formula_moiety '(C21 H21 Fe Mn N9 O2), (C36 H46 Fe Mn2 N12 O6), 8.5(H2 O)'
_chemical_formula_sum 'C57 H84 Fe2 Mn3 N21 O16.5'
_chemical_formula_weight 1603.97
_space_group_IT_number 14
_symmetry_cell_setting monoclinic
_symmetry_space_group_name_Hall '-P 2yn'
_symmetry_space_group_name_H-M 'P 1 21/n 1'
_atom_sites_solution_hydrogens geom
_atom_sites_solution_primary direct
_atom_sites_solution_secondary difmap
_audit_creation_method SHELXL-97
_cell_angle_alpha 90.00
_cell_angle_beta 95.248(4)
_cell_angle_gamma 90.00
_cell_formula_units_Z 4
_cell_length_a 16.3916(9)
_cell_length_b 10.5427(3)
_cell_length_c 41.450(2)
_cell_measurement_reflns_used 42714
_cell_measurement_temperature 153(2)
_cell_measurement_theta_max 27.20
_cell_measurement_theta_min 1.69
_cell_volume 7133.0(6)
_computing_cell_refinement 'X-Area V1.17 (STOE & Cie GmbH, 2002)'
_computing_data_collection 'X-Area V1.17 (STOE & Cie GmbH, 2002)'
_computing_data_reduction 'X-RED32 V1.04 (STOE & Cie GmbH, 2002)'
_computing_molecular_graphics 'PLATON99 (Spek, 1990)'
_computing_publication_material 'SHELXL-97 (Sheldrick, 1997)'
_computing_structure_refinement 'SHELXL-97 (Sheldrick, 1997)'
_computing_structure_solution 'SHELXS-97 (Sheldrick, 1990)'
_diffrn_ambient_temperature 153(2)
_diffrn_detector_area_resol_mean 6.67
_diffrn_measured_fraction_theta_full 0.991
_diffrn_measured_fraction_theta_max 0.991
_diffrn_measurement_device_type 'STOE IPDS-2'
_diffrn_measurement_method 'rotation method'
_diffrn_radiation_monochromator graphite
_diffrn_radiation_source 'fine-focus sealed tube'
_diffrn_radiation_type MoK\a
_diffrn_radiation_wavelength 0.71073
_diffrn_reflns_av_R_equivalents 0.0718
_diffrn_reflns_av_sigmaI/netI 0.0497
_diffrn_reflns_limit_h_max 21
_diffrn_reflns_limit_h_min -21
_diffrn_reflns_limit_k_max 13
_diffrn_reflns_limit_k_min -12
_diffrn_reflns_limit_l_max 51
_diffrn_reflns_limit_l_min -53
_diffrn_reflns_number 66418
_diffrn_reflns_theta_full 27.27
_diffrn_reflns_theta_max 27.27
_diffrn_reflns_theta_min 1.30
_diffrn_standards_decay_% 0
_diffrn_standards_interval_time 0
_diffrn_standards_number 0
_exptl_absorpt_coefficient_mu 0.992
_exptl_absorpt_correction_T_max 0.821
_exptl_absorpt_correction_T_min 0.454
_exptl_absorpt_correction_type empirical
_exptl_absorpt_process_details 'DIFABS, (PLATON99, Spek, 1990)'
_exptl_crystal_colour brown
_exptl_crystal_density_diffrn 1.494
_exptl_crystal_density_meas ?
_exptl_crystal_density_method 'not measured'
_exptl_crystal_description rod
_exptl_crystal_F_000 3328
_exptl_crystal_size_max 0.47
_exptl_crystal_size_mid 0.20
_exptl_crystal_size_min 0.15
_refine_diff_density_max 0.624
_refine_diff_density_min -0.380
_refine_diff_density_rms 0.068
_refine_ls_extinction_method none
_refine_ls_goodness_of_fit_ref 0.964
_refine_ls_hydrogen_treatment mixed
_refine_ls_matrix_type full
_refine_ls_number_parameters 965
_refine_ls_number_reflns 15870
_refine_ls_number_restraints 1
_refine_ls_restrained_S_all 0.972
_refine_ls_R_factor_all 0.0690
_refine_ls_R_factor_gt 0.0456
_refine_ls_shift/su_max 0.008
_refine_ls_shift/su_mean <0.001
_refine_ls_structure_factor_coef Fsqd
_refine_ls_weighting_details 'calc w=1/[\s^2^(Fo^2^)+(0.0708P)^2^] where P=(Fo^2^+2Fc^2^)/3'
_refine_ls_weighting_scheme calc
_refine_ls_wR_factor_gt 0.1140
_refine_ls_wR_factor_ref 0.1245
_reflns_number_gt 11020
_reflns_number_total 15870
_reflns_threshold_expression I>2sigma(I)
_cod_data_source_file ic049209usi20040617_113640_6.cif
_cod_data_source_block compound_6
_cod_depositor_comments
;
The following automatic conversions were performed:

'_exptl_crystal_density_meas' value 'none' was changed to '?' - the
value is perceived as not measured.

Automatic conversion script
Id: cif_fix_values 3008 2015-01-20 13:52:24Z robertas 

The following automatic conversions were performed:

data name '_atom_site_symetry_multiplicity' was replaced with
'_atom_site_symmetry_multiplicity' as specified in the replacement
file 'data/replacement-values/replacement_tags.lst'.

Automatic conversion script
Id: cif_correct_tags 9268 2022-04-12 08:56:07Z antanas 
;
_cod_original_sg_symbol_H-M 'P 21/n'
_cod_original_formula_sum 'C57 H84 Fe2 Mn3 N21 O16.50'
_cod_database_code 4308606

loop_
_symmetry_equiv_pos_as_xyz
'x, y, z'
'-x+1/2, y+1/2, -z+1/2'
'-x, -y, -z'
'x-1/2, -y-1/2, z-1/2'

loop_
_atom_site_label
_atom_site_type_symbol
_atom_site_fract_x
_atom_site_fract_y
_atom_site_fract_z
_atom_site_U_iso_or_equiv
_atom_site_adp_type
_atom_site_occupancy
_atom_site_symmetry_multiplicity
_atom_site_calc_flag
_atom_site_refinement_flags
_atom_site_disorder_assembly
_atom_site_disorder_group
Fe1 Fe 0.07255(2) 0.20338(4) 0.120433(10) 0.03985(10) Uani 1 1 d . . .
Mn1 Mn 0.19921(3) 0.58726(4) 0.065909(11) 0.04069(11) Uani 1 1 d . . .
Mn2 Mn -0.03037(3) -0.17328(4) 0.184963(11) 0.04021(11) Uani 1 1 d . . .
O1 O 0.20169(12) 0.70924(18) 0.11122(5) 0.0457(5) Uani 1 1 d . . .
O2 O 0.31140(12) 0.52796(18) 0.09945(5) 0.0438(4) Uani 1 1 d . . .
O3 O -0.04626(12) -0.29415(18) 0.13854(5) 0.0439(4) Uani 1 1 d . . .
O4 O -0.14767(12) -0.10940(18) 0.15664(5) 0.0442(4) Uani 1 1 d . . .
O1W O 0.28688(14) 0.7194(2) 0.04704(6) 0.0492(5) Uani 1 1 d . . .
H1WA H 0.341(3) 0.726(4) 0.0530(10) 0.071(12) Uiso 1 1 d . . .
H1WB H 0.275(2) 0.783(3) 0.0402(9) 0.047(10) Uiso 1 1 d . . .
O2W O -0.11057(15) -0.3107(2) 0.20802(6) 0.0481(5) Uani 1 1 d . . .
H2WA H -0.156(2) -0.319(3) 0.2025(9) 0.051(10) Uiso 1 1 d . . .
H2WB H -0.093(2) -0.381(4) 0.2163(9) 0.059(11) Uiso 1 1 d . . .
N1 N 0.09989(14) 0.7327(2) 0.05634(6) 0.0443(5) Uani 1 1 d . . .
N2 N 0.13787(14) 0.5588(2) 0.01664(6) 0.0430(5) Uani 1 1 d . . .
N3 N 0.25792(15) 0.4234(2) 0.04321(6) 0.0450(5) Uani 1 1 d . . .
N4 N 0.12070(15) 0.4587(2) 0.09149(6) 0.0446(5) Uani 1 1 d . . .
N5 N 0.03620(15) -0.0461(2) 0.15460(6) 0.0459(6) Uani 1 1 d . . .
N6 N -0.01972(17) 0.3017(2) 0.17742(7) 0.0523(6) Uani 1 1 d . . .
N7 N -0.08843(17) 0.1577(3) 0.07724(7) 0.0580(7) Uani 1 1 d . . .
N8 N 0.15871(18) 0.1108(3) 0.06160(7) 0.0556(7) Uani 1 1 d . . .
N9 N 0.24001(17) 0.2071(3) 0.16127(7) 0.0627(7) Uani 1 1 d . . .
N10 N 0.06659(14) -0.3242(2) 0.18941(6) 0.0423(5) Uani 1 1 d . . .
N11 N 0.04536(14) -0.1485(2) 0.23129(6) 0.0439(5) Uani 1 1 d . . .
N12 N -0.08046(14) -0.0117(2) 0.21163(6) 0.0453(6) Uani 1 1 d . . .
C1 C 0.07837(18) 0.6380(3) 0.00516(8) 0.0459(7) Uani 1 1 d . . .
C2 C 0.03905(19) 0.6211(3) -0.02562(8) 0.0529(8) Uani 1 1 d . . .
H2A H -0.0028 0.6777 -0.0340 0.064 Uiso 1 1 calc R . .
C3 C 0.0624(2) 0.5193(3) -0.04391(8) 0.0558(8) Uani 1 1 d . . .
H3A H 0.0355 0.5050 -0.0649 0.067 Uiso 1 1 calc R . .
C4 C 0.1240(2) 0.4389(3) -0.03202(8) 0.0527(7) Uani 1 1 d . . .
H4 H 0.1405 0.3697 -0.0446 0.063 Uiso 1 1 calc R . .
C5 C 0.16165(18) 0.4617(3) -0.00099(8) 0.0455(7) Uani 1 1 d . . .
C6 C 0.23158(18) 0.3856(3) 0.01492(8) 0.0460(7) Uani 1 1 d . . .
C7 C 0.2643(2) 0.2779(3) -0.00311(9) 0.0613(9) Uani 1 1 d . . .
H7C H 0.2461 0.2860 -0.0262 0.092 Uiso 1 1 calc R . .
H7B H 0.2440 0.1978 0.0051 0.092 Uiso 1 1 calc R . .
H7A H 0.3243 0.2788 -0.0001 0.092 Uiso 1 1 calc R . .
C8 C 0.3284(2) 0.3649(3) 0.06140(8) 0.0539(8) Uani 1 1 d . . .
H8B H 0.3796 0.3969 0.0534 0.065 Uiso 1 1 calc R . .
H8A H 0.3265 0.2718 0.0583 0.065 Uiso 1 1 calc R . .
C9 C 0.32769(19) 0.3958(3) 0.09710(8) 0.0493(7) Uani 1 1 d . . .
H9B H 0.2847 0.3460 0.1067 0.059 Uiso 1 1 calc R . .
H9A H 0.3813 0.3751 0.1089 0.059 Uiso 1 1 calc R . .
C10 C 0.3070(2) 0.5712(3) 0.13207(8) 0.0491(7) Uani 1 1 d . . .
H10B H 0.3613 0.5641 0.1446 0.059 Uiso 1 1 calc R . .
H10A H 0.2671 0.5200 0.1430 0.059 Uiso 1 1 calc R . .
C11 C 0.28023(19) 0.7075(3) 0.12968(8) 0.0501(7) Uani 1 1 d . . .
H11B H 0.2759 0.7432 0.1516 0.060 Uiso 1 1 calc R . .
H11A H 0.3202 0.7586 0.1187 0.060 Uiso 1 1 calc R . .
C12 C 0.17190(18) 0.8344(3) 0.10278(8) 0.0490(7) Uani 1 1 d . . .
H12B H 0.2108 0.8788 0.0898 0.059 Uiso 1 1 calc R . .
H12A H 0.1659 0.8846 0.1226 0.059 Uiso 1 1 calc R . .
C13 C 0.08965(18) 0.8196(3) 0.08337(8) 0.0484(7) Uani 1 1 d . . .
H13B H 0.0490 0.7849 0.0973 0.058 Uiso 1 1 calc R . .
H13A H 0.0698 0.9031 0.0750 0.058 Uiso 1 1 calc R . .
C14 C 0.06006(18) 0.7412(3) 0.02840(8) 0.0493(7) Uani 1 1 d . . .
C15 C -0.0007(2) 0.8409(3) 0.01758(10) 0.0680(10) Uani 1 1 d . . .
H15C H -0.0173 0.8303 -0.0056 0.102 Uiso 1 1 calc R . .
H15B H 0.0240 0.9248 0.0214 0.102 Uiso 1 1 calc R . .
H15A H -0.0489 0.8330 0.0298 0.102 Uiso 1 1 calc R . .
C16 C 0.09848(16) 0.3667(3) 0.10266(7) 0.0419(6) Uani 1 1 d . . .
C17 C 0.05197(17) 0.0435(3) 0.14030(7) 0.0425(6) Uani 1 1 d . . .
C18 C 0.01416(18) 0.2702(3) 0.15570(8) 0.0440(6) Uani 1 1 d . . .
C19 C -0.02940(18) 0.1793(3) 0.09325(8) 0.0464(7) Uani 1 1 d . . .
C20 C 0.12715(18) 0.1411(3) 0.08404(8) 0.0452(7) Uani 1 1 d . . .
C21 C 0.17744(18) 0.2084(3) 0.14644(8) 0.0465(7) Uani 1 1 d . . .
C22 C 0.02426(18) -0.0605(3) 0.25232(8) 0.0466(7) Uani 1 1 d . . .
C23 C 0.0688(2) -0.0452(3) 0.28211(8) 0.0532(8) Uani 1 1 d . . .
H23A H 0.0537 0.0170 0.2970 0.064 Uiso 1 1 calc R . .
C24 C 0.1353(2) -0.1224(3) 0.28952(8) 0.0553(8) Uani 1 1 d . . .
H24A H 0.1662 -0.1138 0.3099 0.066 Uiso 1 1 calc R . .
C25 C 0.1581(2) -0.2127(3) 0.26767(8) 0.0502(7) Uani 1 1 d . . .
H25A H 0.2046 -0.2653 0.2726 0.060 Uiso 1 1 calc R . .
C26 C 0.11047(17) -0.2235(3) 0.23828(8) 0.0450(6) Uani 1 1 d . . .
C27 C 0.12370(18) -0.3183(3) 0.21241(8) 0.0453(6) Uani 1 1 d . . .
C28 C 0.2002(2) -0.3968(3) 0.21555(9) 0.0591(8) Uani 1 1 d . . .
H28C H 0.2293 -0.3833 0.2370 0.089 Uiso 1 1 calc R . .
H28B H 0.2355 -0.3717 0.1988 0.089 Uiso 1 1 calc R . .
H28A H 0.1858 -0.4866 0.2129 0.089 Uiso 1 1 calc R . .
C29 C 0.06817(18) -0.4108(3) 0.16192(8) 0.0457(7) Uani 1 1 d . . .
H29B H 0.0881 -0.4953 0.1695 0.055 Uiso 1 1 calc R . .
H29A H 0.1053 -0.3778 0.1464 0.055 Uiso 1 1 calc R . .
C30 C -0.01838(18) -0.4209(3) 0.14579(8) 0.0459(7) Uani 1 1 d . . .
H30B H -0.0190 -0.4715 0.1257 0.055 Uiso 1 1 calc R . .
H30A H -0.0544 -0.4627 0.1605 0.055 Uiso 1 1 calc R . .
C31 C -0.12943(18) -0.2874(3) 0.12396(8) 0.0468(7) Uani 1 1 d . . .
H31B H -0.1661 -0.3379 0.1367 0.056 Uiso 1 1 calc R . .
H31A H -0.1330 -0.3212 0.1016 0.056 Uiso 1 1 calc R . .
C32 C -0.15392(18) -0.1497(3) 0.12371(8) 0.0492(7) Uani 1 1 d . . .
H32B H -0.1170 -0.0990 0.1112 0.059 Uiso 1 1 calc R . .
H32A H -0.2108 -0.1394 0.1138 0.059 Uiso 1 1 calc R . .
C33 C -0.16161(18) 0.0246(3) 0.16059(8) 0.0477(7) Uani 1 1 d . . .
H33B H -0.2170 0.0479 0.1509 0.057 Uiso 1 1 calc R . .
H33A H -0.1207 0.0743 0.1498 0.057 Uiso 1 1 calc R . .
C34 C -0.15368(18) 0.0515(3) 0.19661(8) 0.0491(7) Uani 1 1 d . . .
H34B H -0.1495 0.1441 0.2004 0.059 Uiso 1 1 calc R . .
H34A H -0.2028 0.0201 0.2063 0.059 Uiso 1 1 calc R . .
C35 C -0.04969(18) 0.0155(3) 0.24009(8) 0.0474(7) Uani 1 1 d . . .
C36 C -0.0811(2) 0.1151(4) 0.26145(10) 0.0661(9) Uani 1 1 d . . .
H36C H -0.0757 0.0855 0.2840 0.099 Uiso 1 1 calc R . .
H36B H -0.1389 0.1320 0.2546 0.099 Uiso 1 1 calc R . .
H36A H -0.0493 0.1932 0.2598 0.099 Uiso 1 1 calc R . .
Fe2 Fe 0.58329(2) 0.71626(4) 0.130003(10) 0.04127(10) Uani 1 1 d . . .
Mn21 Mn 0.59238(3) 0.22140(4) 0.129421(11) 0.04198(11) Uani 1 1 d . . .
O11 O 0.56294(13) 0.20909(19) 0.18177(5) 0.0482(5) Uani 1 1 d . . .
O12 O 0.70826(12) 0.27861(18) 0.16103(5) 0.0475(5) Uani 1 1 d . . .
N21 N 0.46846(14) 0.1323(2) 0.12951(6) 0.0448(5) Uani 1 1 d . . .
N22 N 0.54334(15) 0.1864(2) 0.07884(6) 0.0456(6) Uani 1 1 d . . .
N23 N 0.68540(15) 0.2836(2) 0.09623(7) 0.0476(6) Uani 1 1 d . . .
N24 N 0.55198(15) 0.4264(2) 0.13150(6) 0.0467(6) Uani 1 1 d . . .
N25 N 0.62639(14) 0.0033(2) 0.13040(6) 0.0453(6) Uani 1 1 d . . .
N26 N 0.70611(17) 0.6429(3) 0.08062(7) 0.0547(6) Uani 1 1 d . . .
N27 N 0.45157(17) 0.7780(3) 0.17641(7) 0.0544(6) Uani 1 1 d . . .
N28 N 0.71989(16) 0.6877(2) 0.18629(7) 0.0505(6) Uani 1 1 d . . .
N29 N 0.45335(17) 0.7476(3) 0.07142(8) 0.0582(7) Uani 1 1 d . . .
C41 C 0.47238(18) 0.1254(3) 0.07296(8) 0.0462(7) Uani 1 1 d . . .
C42 C 0.4413(2) 0.0976(3) 0.04145(9) 0.0546(8) Uani 1 1 d . . .
H42 H 0.3917 0.0512 0.0374 0.065 Uiso 1 1 calc R . .
C43 C 0.4838(2) 0.1387(3) 0.01622(9) 0.0574(8) Uani 1 1 d . . .
H43 H 0.4624 0.1240 -0.0055 0.069 Uiso 1 1 calc R . .
C44 C 0.5571(2) 0.2011(3) 0.02248(8) 0.0556(8) Uani 1 1 d . . .
H44 H 0.5871 0.2288 0.0052 0.067 Uiso 1 1 calc R . .
C45 C 0.5868(2) 0.2228(3) 0.05454(8) 0.0493(7) Uani 1 1 d . . .
C46 C 0.6682(2) 0.2808(3) 0.06561(8) 0.0500(7) Uani 1 1 d . . .
C47 C 0.7219(2) 0.3289(4) 0.04110(10) 0.0688(10) Uani 1 1 d . . .
H47C H 0.6942 0.3176 0.0193 0.103 Uiso 1 1 calc R . .
H47B H 0.7735 0.2814 0.0429 0.103 Uiso 1 1 calc R . .
H47A H 0.7333 0.4191 0.0450 0.103 Uiso 1 1 calc R . .
C48 C 0.76370(18) 0.3317(3) 0.11125(9) 0.0531(8) Uani 1 1 d . . .
H48B H 0.7821 0.4040 0.0985 0.064 Uiso 1 1 calc R . .
H48A H 0.8058 0.2642 0.1115 0.064 Uiso 1 1 calc R . .
C49 C 0.75374(18) 0.3739(3) 0.14539(8) 0.0505(7) Uani 1 1 d . . .
H49B H 0.8082 0.3857 0.1574 0.061 Uiso 1 1 calc R . .
H49A H 0.7241 0.4558 0.1451 0.061 Uiso 1 1 calc R . .
C50 C 0.6891(2) 0.3149(3) 0.19287(8) 0.0540(8) Uani 1 1 d . . .
H50B H 0.6611 0.3982 0.1921 0.065 Uiso 1 1 calc R . .
H50A H 0.7399 0.3217 0.2076 0.065 Uiso 1 1 calc R . .
C51 C 0.6343(2) 0.2150(3) 0.20464(8) 0.0552(8) Uani 1 1 d . . .
H51B H 0.6627 0.1320 0.2059 0.066 Uiso 1 1 calc R . .
H51A H 0.6186 0.2371 0.2264 0.066 Uiso 1 1 calc R . .
C52 C 0.50900(19) 0.1055(3) 0.18695(8) 0.0521(7) Uani 1 1 d . . .
H52B H 0.4890 0.1118 0.2087 0.063 Uiso 1 1 calc R . .
H52A H 0.5382 0.0238 0.1855 0.063 Uiso 1 1 calc R . .
C53 C 0.43805(19) 0.1122(3) 0.16120(8) 0.0516(7) Uani 1 1 d . . .
H53B H 0.4063 0.0323 0.1610 0.062 Uiso 1 1 calc R . .
H53A H 0.4013 0.1828 0.1660 0.062 Uiso 1 1 calc R . .
C54 C 0.43093(18) 0.0943(3) 0.10272(8) 0.0476(7) Uani 1 1 d . . .
C55 C 0.35189(19) 0.0238(3) 0.09914(9) 0.0576(8) Uani 1 1 d . . .
H55C H 0.3575 -0.0511 0.0855 0.086 Uiso 1 1 calc R . .
H55B H 0.3088 0.0790 0.0890 0.086 Uiso 1 1 calc R . .
H55A H 0.3374 -0.0028 0.1205 0.086 Uiso 1 1 calc R . .
C56 C 0.55984(17) 0.5349(3) 0.13133(8) 0.0450(7) Uani 1 1 d . . .
C57 C 0.61093(17) -0.1036(3) 0.12981(7) 0.0425(6) Uani 1 1 d . . .
C58 C 0.66173(18) 0.6718(3) 0.09943(8) 0.0457(7) Uani 1 1 d . . .
C59 C 0.50093(18) 0.7552(3) 0.15942(8) 0.0448(6) Uani 1 1 d . . .
C60 C 0.66835(18) 0.6969(3) 0.16570(8) 0.0438(6) Uani 1 1 d . . .
C61 C 0.50141(18) 0.7381(3) 0.09322(8) 0.0470(7) Uani 1 1 d . . .
O3W O 0.11973(18) 0.1709(3) 0.22654(7) 0.0642(6) Uani 1 1 d . . .
H21C H 0.098(3) 0.204(5) 0.2100(14) 0.106(19) Uiso 1 1 d . . .
H21D H 0.157(4) 0.107(6) 0.2213(14) 0.12(2) Uiso 1 1 d . . .
O4W O 0.11073(17) 0.3800(3) 0.26788(7) 0.0639(6) Uani 1 1 d . . .
H22C H 0.095(2) 0.340(4) 0.2835(11) 0.067(12) Uiso 1 1 d . . .
H22D H 0.121(3) 0.306(5) 0.2552(14) 0.112(19) Uiso 1 1 d . . .
O5W O 0.26493(17) 0.4834(3) 0.29397(7) 0.0761(7) Uani 1 1 d D . .
H23C H 0.2611 0.5222 0.3062 0.114 Uiso 1 1 d D . .
H23D H 0.2136 0.4429 0.2849 0.114 Uiso 1 1 d . . .
O6W O 0.24437(17) 0.9462(2) 0.02266(8) 0.0602(6) Uani 1 1 d . . .
H25C H 0.219(2) 0.991(4) 0.0342(10) 0.060(11) Uiso 1 1 d . . .
H25D H 0.228(3) 0.958(4) 0.0047(12) 0.079(15) Uiso 1 1 d . . .
O7W O 0.65300(17) 0.9247(2) 0.05581(7) 0.0704(7) Uani 1 1 d . . .
H26C H 0.6627 0.8370 0.0644 0.106 Uiso 1 1 d . . .
H26D H 0.6247 0.9499 0.0764 0.106 Uiso 1 1 d . . .
O8W O 0.8080(2) 0.9928(3) 0.03939(7) 0.0742(7) Uani 1 1 d . . .
H27C H 0.761(2) 1.001(3) 0.0495(9) 0.051(10) Uiso 1 1 d . . .
H27D H 0.831(5) 1.059(8) 0.054(2) 0.19(3) Uiso 1 1 d . . .
O9W O 0.54607(16) 0.9531(2) 0.26735(7) 0.0543(5) Uani 1 1 d . . .
H28C H 0.503(3) 0.939(4) 0.2559(11) 0.077(14) Uiso 1 1 d . . .
H28D H 0.544(3) 0.902(5) 0.2855(13) 0.101(16) Uiso 1 1 d . . .
O10W O 0.80443(19) 0.4061(3) 0.26391(8) 0.0711(7) Uani 1 1 d . . .
H29C H 0.807(3) 0.344(5) 0.2792(13) 0.098(16) Uiso 1 1 d . . .
H29D H 0.856(4) 0.406(7) 0.2577(17) 0.16(3) Uiso 1 1 d . . .
O11W O 0.5478(4) 0.5388(7) 0.03096(19) 0.111(3) Uani 0.50 1 d P . .
H30C H 0.5023 0.5013 0.0292 0.166 Uiso 0.50 1 d P . .
H30D H 0.5636 0.5413 0.0147 0.166 Uiso 0.50 1 d P . .

loop_
_atom_site_aniso_label
_atom_site_aniso_U_11
_atom_site_aniso_U_22
_atom_site_aniso_U_33
_atom_site_aniso_U_23
_atom_site_aniso_U_13
_atom_site_aniso_U_12
Fe1 0.0394(2) 0.0388(2) 0.0414(2) 0.00115(17) 0.00433(16) -0.00114(15)
Mn1 0.0400(2) 0.0403(2) 0.0417(2) 0.00119(18) 0.00353(17) 0.00073(17)
Mn2 0.0403(2) 0.0398(2) 0.0406(2) 0.00013(18) 0.00395(17) 0.00031(17)
O1 0.0450(10) 0.0428(10) 0.0494(12) -0.0020(9) 0.0044(9) -0.0011(8)
O2 0.0446(10) 0.0452(11) 0.0415(11) 0.0027(9) 0.0036(9) 0.0012(8)
O3 0.0416(10) 0.0417(10) 0.0479(12) 0.0002(9) 0.0019(9) 0.0007(8)
O4 0.0457(10) 0.0415(10) 0.0453(11) -0.0010(9) 0.0030(9) 0.0009(8)
O1W 0.0442(12) 0.0461(12) 0.0571(14) 0.0090(11) 0.0037(10) -0.0024(10)
O2W 0.0419(12) 0.0482(12) 0.0542(14) 0.0092(10) 0.0043(10) -0.0005(10)
N1 0.0411(12) 0.0404(12) 0.0518(15) 0.0038(11) 0.0062(11) -0.0009(10)
N2 0.0419(12) 0.0448(12) 0.0421(14) 0.0020(11) 0.0032(10) -0.0032(10)
N3 0.0449(13) 0.0441(13) 0.0466(15) 0.0022(11) 0.0073(11) 0.0030(10)
N4 0.0455(13) 0.0412(13) 0.0473(14) 0.0023(11) 0.0049(11) -0.0013(10)
N5 0.0464(13) 0.0436(13) 0.0486(15) 0.0005(11) 0.0088(11) 0.0020(10)
N6 0.0597(15) 0.0466(14) 0.0520(16) -0.0003(12) 0.0124(13) 0.0015(12)
N7 0.0478(15) 0.0682(17) 0.0570(17) 0.0027(14) -0.0012(13) -0.0062(13)
N8 0.0619(16) 0.0516(15) 0.0549(17) -0.0006(13) 0.0140(14) 0.0041(12)
N9 0.0477(15) 0.083(2) 0.0563(17) 0.0094(15) 0.0014(13) -0.0039(14)
N10 0.0437(12) 0.0406(12) 0.0429(13) -0.0002(10) 0.0061(10) -0.0016(10)
N11 0.0444(13) 0.0455(13) 0.0424(13) -0.0014(11) 0.0072(10) -0.0023(10)
N12 0.0437(13) 0.0439(13) 0.0487(15) -0.0017(11) 0.0074(11) 0.0022(10)
C1 0.0449(15) 0.0460(15) 0.0465(17) 0.0094(13) 0.0021(12) -0.0037(12)
C2 0.0457(16) 0.0622(19) 0.0507(18) 0.0150(16) 0.0038(14) -0.0009(14)
C3 0.0512(17) 0.074(2) 0.0413(17) 0.0027(16) 0.0013(14) -0.0075(16)
C4 0.0557(18) 0.0595(18) 0.0432(17) -0.0024(15) 0.0060(14) -0.0061(14)
C5 0.0427(15) 0.0504(16) 0.0439(16) 0.0031(13) 0.0070(12) -0.0066(12)
C6 0.0483(16) 0.0458(15) 0.0447(17) 0.0032(13) 0.0086(13) -0.0002(12)
C7 0.075(2) 0.0574(19) 0.052(2) -0.0043(16) 0.0091(17) 0.0111(17)
C8 0.0516(17) 0.0536(17) 0.0560(19) 0.0015(15) 0.0029(14) 0.0120(14)
C9 0.0473(16) 0.0480(16) 0.0517(18) 0.0048(14) -0.0001(13) 0.0070(13)
C10 0.0512(16) 0.0530(17) 0.0425(17) 0.0023(14) 0.0004(13) -0.0039(13)
C11 0.0507(16) 0.0495(16) 0.0492(18) -0.0053(14) 0.0000(14) -0.0037(13)
C12 0.0509(16) 0.0402(14) 0.0569(19) -0.0010(14) 0.0102(14) 0.0014(12)
C13 0.0456(15) 0.0420(15) 0.0582(19) -0.0008(14) 0.0077(14) 0.0007(12)
C14 0.0427(15) 0.0444(15) 0.061(2) 0.0063(14) 0.0062(14) 0.0005(12)
C15 0.066(2) 0.0545(19) 0.081(3) 0.0084(19) -0.0085(19) 0.0128(17)
C16 0.0369(14) 0.0486(16) 0.0403(15) -0.0019(13) 0.0037(11) 0.0032(12)
C17 0.0396(14) 0.0440(15) 0.0441(16) -0.0012(13) 0.0048(12) 0.0028(11)
C18 0.0472(15) 0.0374(14) 0.0470(17) 0.0012(13) 0.0029(13) -0.0010(12)
C19 0.0465(16) 0.0471(15) 0.0460(17) 0.0046(13) 0.0072(13) -0.0033(12)
C20 0.0458(15) 0.0384(14) 0.0516(18) 0.0022(13) 0.0048(13) -0.0018(12)
C21 0.0451(16) 0.0491(16) 0.0461(17) 0.0055(13) 0.0083(13) -0.0018(12)
C22 0.0475(16) 0.0466(15) 0.0457(17) -0.0006(13) 0.0038(13) -0.0042(12)
C23 0.0625(19) 0.0485(17) 0.0488(18) -0.0067(14) 0.0060(15) -0.0026(14)
C24 0.064(2) 0.0542(18) 0.0464(18) 0.0001(15) -0.0036(15) -0.0061(15)
C25 0.0519(17) 0.0529(17) 0.0450(17) 0.0016(14) -0.0007(13) -0.0012(13)
C26 0.0419(14) 0.0471(16) 0.0462(17) 0.0025(13) 0.0056(12) -0.0038(12)
C27 0.0439(15) 0.0484(15) 0.0443(16) 0.0024(13) 0.0073(13) 0.0007(12)
C28 0.0522(18) 0.068(2) 0.056(2) -0.0047(17) -0.0002(15) 0.0164(15)
C29 0.0445(15) 0.0426(15) 0.0505(18) -0.0020(13) 0.0073(13) 0.0018(12)
C30 0.0489(16) 0.0410(14) 0.0480(17) -0.0023(13) 0.0060(13) 0.0028(12)
C31 0.0432(15) 0.0503(16) 0.0461(17) -0.0024(14) -0.0008(12) -0.0005(12)
C32 0.0456(16) 0.0526(17) 0.0490(18) 0.0010(14) 0.0015(13) 0.0013(13)
C33 0.0431(15) 0.0423(15) 0.0574(19) 0.0034(14) 0.0026(13) 0.0030(12)
C34 0.0425(15) 0.0486(16) 0.0564(19) -0.0008(14) 0.0051(13) 0.0051(12)
C35 0.0493(16) 0.0427(15) 0.0514(18) -0.0027(14) 0.0108(14) -0.0030(12)
C36 0.069(2) 0.065(2) 0.064(2) -0.0178(18) 0.0073(18) 0.0163(17)
Fe2 0.0393(2) 0.0396(2) 0.0447(2) 0.00074(17) 0.00329(17) -0.00011(16)
Mn21 0.0410(2) 0.0408(2) 0.0442(2) -0.00019(19) 0.00451(18) -0.00156(17)
O11 0.0510(11) 0.0480(11) 0.0457(12) 0.0017(9) 0.0060(9) 0.0004(9)
O12 0.0460(11) 0.0439(11) 0.0523(12) -0.0024(9) 0.0028(9) -0.0017(8)
N21 0.0403(12) 0.0425(12) 0.0521(15) 0.0029(11) 0.0078(11) 0.0001(10)
N22 0.0440(13) 0.0428(12) 0.0497(15) 0.0010(11) 0.0029(11) 0.0012(10)
N23 0.0469(13) 0.0431(13) 0.0534(16) 0.0014(12) 0.0078(11) -0.0020(10)
N24 0.0435(13) 0.0432(13) 0.0534(16) 0.0012(11) 0.0051(11) -0.0007(10)
N25 0.0426(13) 0.0418(13) 0.0514(15) 0.0015(11) 0.0036(11) 0.0012(10)
N26 0.0526(15) 0.0599(16) 0.0521(16) 0.0008(13) 0.0079(13) 0.0026(12)
N27 0.0535(15) 0.0579(16) 0.0525(16) -0.0006(13) 0.0084(13) 0.0013(12)
N28 0.0464(14) 0.0539(14) 0.0516(16) 0.0023(12) 0.0062(12) -0.0036(11)
N29 0.0466(14) 0.0650(17) 0.0613(18) 0.0029(14) -0.0033(13) 0.0026(12)
C41 0.0428(15) 0.0407(14) 0.0541(18) -0.0014(13) -0.0008(13) 0.0056(12)
C42 0.0520(17) 0.0476(16) 0.062(2) -0.0099(15) -0.0070(15) 0.0069(13)
C43 0.067(2) 0.0563(18) 0.0481(19) -0.0044(15) -0.0016(16) 0.0131(16)
C44 0.064(2) 0.0576(19) 0.0456(18) 0.0003(15) 0.0060(15) 0.0099(15)
C45 0.0567(17) 0.0455(16) 0.0457(17) 0.0026(14) 0.0055(14) 0.0060(13)
C46 0.0571(17) 0.0431(15) 0.0510(19) 0.0048(14) 0.0111(14) 0.0027(13)
C47 0.068(2) 0.079(2) 0.062(2) 0.0070(19) 0.0199(18) -0.0067(19)
C48 0.0439(16) 0.0536(17) 0.062(2) 0.0005(15) 0.0078(14) -0.0061(13)
C49 0.0420(15) 0.0459(16) 0.063(2) 0.0009(15) 0.0015(14) -0.0045(12)
C50 0.0571(18) 0.0555(18) 0.0482(18) -0.0066(15) -0.0014(14) 0.0024(14)
C51 0.0575(18) 0.0585(19) 0.0485(18) 0.0010(15) -0.0001(15) 0.0041(15)
C52 0.0524(17) 0.0533(17) 0.0522(19) 0.0055(15) 0.0128(14) -0.0003(14)
C53 0.0478(16) 0.0507(17) 0.0574(19) 0.0016(15) 0.0112(14) -0.0014(13)
C54 0.0410(15) 0.0388(14) 0.063(2) -0.0004(14) 0.0018(14) 0.0027(11)
C55 0.0468(17) 0.0545(18) 0.071(2) -0.0027(17) 0.0026(16) -0.0061(14)
C56 0.0380(14) 0.0504(17) 0.0464(17) 0.0035(13) 0.0025(12) -0.0007(12)
C57 0.0370(13) 0.0466(16) 0.0440(16) 0.0000(13) 0.0036(12) 0.0030(11)
C58 0.0466(15) 0.0413(15) 0.0485(17) -0.0009(13) -0.0007(13) -0.0015(12)
C59 0.0436(15) 0.0420(14) 0.0486(17) 0.0004(13) 0.0024(13) -0.0006(12)
C60 0.0426(15) 0.0443(15) 0.0455(17) 0.0007(13) 0.0094(13) 0.0004(12)
C61 0.0435(15) 0.0457(15) 0.0524(19) 0.0012(14) 0.0068(14) 0.0011(12)
O3W 0.0667(16) 0.0708(17) 0.0551(16) 0.0055(14) 0.0061(13) -0.0001(13)
O4W 0.0694(16) 0.0679(16) 0.0554(15) 0.0024(14) 0.0111(12) -0.0081(13)
O5W 0.0701(16) 0.0841(18) 0.0732(18) -0.0165(15) 0.0014(14) -0.0061(14)
O6W 0.0743(16) 0.0544(14) 0.0530(16) 0.0019(12) 0.0116(14) 0.0138(12)
O7W 0.0812(17) 0.0681(15) 0.0641(16) 0.0091(13) 0.0182(13) 0.0058(13)
O8W 0.0806(19) 0.0823(19) 0.0592(16) -0.0072(15) 0.0032(15) -0.0162(15)
O9W 0.0602(15) 0.0534(13) 0.0498(14) 0.0009(11) 0.0079(12) -0.0066(11)
O10W 0.0729(18) 0.0689(17) 0.0734(19) 0.0093(15) 0.0175(14) 0.0103(13)
O11W 0.111(5) 0.098(5) 0.114(6) -0.035(4) -0.035(4) 0.046(4)

loop_
_atom_type_symbol
_atom_type_description
_atom_type_scat_dispersion_real
_atom_type_scat_dispersion_imag
_atom_type_scat_source
C C 0.0033 0.0016 'International Tables Vol C Tables 4.2.6.8 and 6.1.1.4'
H H 0.0000 0.0000 'International Tables Vol C Tables 4.2.6.8 and 6.1.1.4'
Fe Fe 0.3463 0.8444 'International Tables Vol C Tables 4.2.6.8 and 6.1.1.4'
Mn Mn 0.3368 0.7283 'International Tables Vol C Tables 4.2.6.8 and 6.1.1.4'
N N 0.0061 0.0033 'International Tables Vol C Tables 4.2.6.8 and 6.1.1.4'
O O 0.0106 0.0060 'International Tables Vol C Tables 4.2.6.8 and 6.1.1.4'

loop_
_geom_angle_atom_site_label_1
_geom_angle_atom_site_label_2
_geom_angle_atom_site_label_3
_geom_angle
_geom_angle_site_symmetry_1
_geom_angle_site_symmetry_3
_geom_angle_publ_flag
C17 Fe1 C16 176.37(12) . . ?
C17 Fe1 C20 98.54(12) . . ?
C16 Fe1 C20 82.63(12) . . ?
C17 Fe1 C21 88.13(12) . . ?
C16 Fe1 C21 88.45(12) . . ?
C20 Fe1 C21 89.59(13) . . ?
C17 Fe1 C19 87.62(12) . . ?
C16 Fe1 C19 95.89(12) . . ?
C20 Fe1 C19 86.47(13) . . ?
C21 Fe1 C19 173.71(13) . . ?
C17 Fe1 C18 83.01(12) . . ?
C16 Fe1 C18 95.95(12) . . ?
C20 Fe1 C18 177.41(13) . . ?
C21 Fe1 C18 92.54(13) . . ?
C19 Fe1 C18 91.54(13) . . ?
O1W Mn1 N4 172.03(10) . . ?
O1W Mn1 N2 90.82(9) . . ?
N4 Mn1 N2 97.14(9) . . ?
O1W Mn1 N3 91.12(9) . . ?
N4 Mn1 N3 91.16(9) . . ?
N2 Mn1 N3 71.47(9) . . ?
O1W Mn1 N1 89.50(9) . . ?
N4 Mn1 N1 93.38(9) . . ?
N2 Mn1 N1 70.65(9) . . ?
N3 Mn1 N1 142.13(10) . . ?
O1W Mn1 O1 88.42(8) . . ?
N4 Mn1 O1 85.27(8) . . ?
N2 Mn1 O1 144.24(8) . . ?
N3 Mn1 O1 144.28(9) . . ?
N1 Mn1 O1 73.59(9) . . ?
O1W Mn1 O2 82.76(8) . . ?
N4 Mn1 O2 90.68(8) . . ?
N2 Mn1 O2 142.71(8) . . ?
N3 Mn1 O2 71.97(8) . . ?
N1 Mn1 O2 145.42(9) . . ?
O1 Mn1 O2 72.55(7) . . ?
N5 Mn2 N11 99.05(9) . . ?
N5 Mn2 N12 92.43(9) . . ?
N11 Mn2 N12 71.40(9) . . ?
N5 Mn2 O2W 170.30(10) . . ?
N11 Mn2 O2W 90.61(9) . . ?
N12 Mn2 O2W 91.48(9) . . ?
N5 Mn2 N10 95.44(9) . . ?
N11 Mn2 N10 70.99(9) . . ?
N12 Mn2 N10 142.33(9) . . ?
O2W Mn2 N10 86.83(9) . . ?
N5 Mn2 O4 87.94(8) . . ?
N11 Mn2 O4 143.23(8) . . ?
N12 Mn2 O4 72.27(8) . . ?
O2W Mn2 O4 84.80(8) . . ?
N10 Mn2 O4 144.64(8) . . ?
N5 Mn2 O3 83.30(8) . . ?
N11 Mn2 O3 143.61(8) . . ?
N12 Mn2 O3 144.99(8) . . ?
O2W Mn2 O3 88.41(8) . . ?
N10 Mn2 O3 72.63(8) . . ?
O4 Mn2 O3 72.85(7) . . ?
C11 O1 C12 114.1(2) . . ?
C11 O1 Mn1 112.36(17) . . ?
C12 O1 Mn1 109.75(18) . . ?
C9 O2 C10 113.7(2) . . ?
C9 O2 Mn1 111.79(17) . . ?
C10 O2 Mn1 112.28(17) . . ?
C30 O3 C31 113.9(2) . . ?
C30 O3 Mn2 109.33(17) . . ?
C31 O3 Mn2 110.71(16) . . ?
C32 O4 C33 113.7(2) . . ?
C32 O4 Mn2 113.07(16) . . ?
C33 O4 Mn2 111.63(16) . . ?
Mn1 O1W H1WA 128(3) . . ?
Mn1 O1W H1WB 123(3) . . ?
H1WA O1W H1WB 105(4) . . ?
Mn2 O2W H2WA 123(3) . . ?
Mn2 O2W H2WB 123(2) . . ?
H2WA O2W H2WB 108(4) . . ?
C14 N1 C13 124.2(3) . . ?
C14 N1 Mn1 120.6(2) . . ?
C13 N1 Mn1 115.01(19) . . ?
C5 N2 C1 121.6(3) . . ?
C5 N2 Mn1 118.6(2) . . ?
C1 N2 Mn1 119.9(2) . . ?
C6 N3 C8 121.9(3) . . ?
C6 N3 Mn1 120.5(2) . . ?
C8 N3 Mn1 117.6(2) . . ?
C16 N4 Mn1 158.9(2) . . ?
C17 N5 Mn2 159.7(2) . . ?
C27 N10 C29 123.3(2) . . ?
C27 N10 Mn2 119.5(2) . . ?
C29 N10 Mn2 116.18(18) . . ?
C26 N11 C22 121.1(3) . . ?
C26 N11 Mn2 119.5(2) . . ?
C22 N11 Mn2 119.4(2) . . ?
C35 N12 C34 122.2(3) . . ?
C35 N12 Mn2 120.0(2) . . ?
C34 N12 Mn2 117.58(19) . . ?
N2 C1 C2 120.6(3) . . ?
N2 C1 C14 114.0(3) . . ?
C2 C1 C14 125.4(3) . . ?
C3 C2 C1 118.3(3) . . ?
C3 C2 H2A 120.9 . . ?
C1 C2 H2A 120.9 . . ?
C4 C3 C2 120.7(3) . . ?
C4 C3 H3A 119.6 . . ?
C2 C3 H3A 119.6 . . ?
C3 C4 C5 118.2(3) . . ?
C3 C4 H4 120.9 . . ?
C5 C4 H4 120.9 . . ?
N2 C5 C4 120.6(3) . . ?
N2 C5 C6 114.7(3) . . ?
C4 C5 C6 124.7(3) . . ?
N3 C6 C7 126.4(3) . . ?
N3 C6 C5 114.7(3) . . ?
C7 C6 C5 118.9(3) . . ?
C6 C7 H7C 109.5 . . ?
C6 C7 H7B 109.5 . . ?
H7C C7 H7B 109.5 . . ?
C6 C7 H7A 109.5 . . ?
H7C C7 H7A 109.5 . . ?
H7B C7 H7A 109.5 . . ?
N3 C8 C9 109.7(2) . . ?
N3 C8 H8B 109.7 . . ?
C9 C8 H8B 109.7 . . ?
N3 C8 H8A 109.7 . . ?
C9 C8 H8A 109.7 . . ?
H8B C8 H8A 108.2 . . ?
O2 C9 C8 107.2(2) . . ?
O2 C9 H9B 110.3 . . ?
C8 C9 H9B 110.3 . . ?
O2 C9 H9A 110.3 . . ?
C8 C9 H9A 110.3 . . ?
H9B C9 H9A 108.5 . . ?
O2 C10 C11 106.3(2) . . ?
O2 C10 H10B 110.5 . . ?
C11 C10 H10B 110.5 . . ?
O2 C10 H10A 110.5 . . ?
C11 C10 H10A 110.5 . . ?
H10B C10 H10A 108.7 . . ?
O1 C11 C10 106.8(2) . . ?
O1 C11 H11B 110.4 . . ?
C10 C11 H11B 110.4 . . ?
O1 C11 H11A 110.4 . . ?
C10 C11 H11A 110.4 . . ?
H11B C11 H11A 108.6 . . ?
O1 C12 C13 107.5(2) . . ?
O1 C12 H12B 110.2 . . ?
C13 C12 H12B 110.2 . . ?
O1 C12 H12A 110.2 . . ?
C13 C12 H12A 110.2 . . ?
H12B C12 H12A 108.5 . . ?
N1 C13 C12 108.1(2) . . ?
N1 C13 H13B 110.1 . . ?
C12 C13 H13B 110.1 . . ?
N1 C13 H13A 110.1 . . ?
C12 C13 H13A 110.1 . . ?
H13B C13 H13A 108.4 . . ?
N1 C14 C15 126.5(3) . . ?
N1 C14 C1 114.5(3) . . ?
C15 C14 C1 119.1(3) . . ?
C14 C15 H15C 109.5 . . ?
C14 C15 H15B 109.5 . . ?
H15C C15 H15B 109.5 . . ?
C14 C15 H15A 109.5 . . ?
H15C C15 H15A 109.5 . . ?
H15B C15 H15A 109.5 . . ?
N4 C16 Fe1 173.6(2) . . ?
N5 C17 Fe1 173.3(3) . . ?
N6 C18 Fe1 175.4(3) . . ?
N7 C19 Fe1 176.0(3) . . ?
N8 C20 Fe1 176.1(3) . . ?
N9 C21 Fe1 177.4(3) . . ?
N11 C22 C23 120.9(3) . . ?
N11 C22 C35 113.5(3) . . ?
C23 C22 C35 125.6(3) . . ?
C24 C23 C22 118.3(3) . . ?
C24 C23 H23A 120.9 . . ?
C22 C23 H23A 120.9 . . ?
C23 C24 C25 121.1(3) . . ?
C23 C24 H24A 119.5 . . ?
C25 C24 H24A 119.5 . . ?
C24 C25 C26 117.7(3) . . ?
C24 C25 H25A 121.2 . . ?
C26 C25 H25A 121.2 . . ?
N11 C26 C25 121.0(3) . . ?
N11 C26 C27 113.9(3) . . ?
C25 C26 C27 125.2(3) . . ?
N10 C27 C26 115.1(3) . . ?
N10 C27 C28 126.1(3) . . ?
C26 C27 C28 118.8(3) . . ?
C27 C28 H28C 109.5 . . ?
C27 C28 H28B 109.5 . . ?
H28C C28 H28B 109.5 . . ?
C27 C28 H28A 109.5 . . ?
H28C C28 H28A 109.5 . . ?
H28B C28 H28A 109.5 . . ?
N10 C29 C30 107.8(2) . . ?
N10 C29 H29B 110.2 . . ?
C30 C29 H29B 110.2 . . ?
N10 C29 H29A 110.2 . . ?
C30 C29 H29A 110.2 . . ?
H29B C29 H29A 108.5 . . ?
O3 C30 C29 107.1(2) . . ?
O3 C30 H30B 110.3 . . ?
C29 C30 H30B 110.3 . . ?
O3 C30 H30A 110.3 . . ?
C29 C30 H30A 110.3 . . ?
H30B C30 H30A 108.6 . . ?
O3 C31 C32 107.0(2) . . ?
O3 C31 H31B 110.3 . . ?
C32 C31 H31B 110.3 . . ?
O3 C31 H31A 110.3 . . ?
C32 C31 H31A 110.3 . . ?
H31B C31 H31A 108.6 . . ?
O4 C32 C31 106.6(2) . . ?
O4 C32 H32B 110.4 . . ?
C31 C32 H32B 110.4 . . ?
O4 C32 H32A 110.4 . . ?
C31 C32 H32A 110.4 . . ?
H32B C32 H32A 108.6 . . ?
O4 C33 C34 107.2(2) . . ?
O4 C33 H33B 110.3 . . ?
C34 C33 H33B 110.3 . . ?
O4 C33 H33A 110.3 . . ?
C34 C33 H33A 110.3 . . ?
H33B C33 H33A 108.5 . . ?
N12 C34 C33 109.1(2) . . ?
N12 C34 H34B 109.9 . . ?
C33 C34 H34B 109.9 . . ?
N12 C34 H34A 109.9 . . ?
C33 C34 H34A 109.9 . . ?
H34B C34 H34A 108.3 . . ?
N12 C35 C36 125.3(3) . . ?
N12 C35 C22 115.6(3) . . ?
C36 C35 C22 119.1(3) . . ?
C35 C36 H36C 109.5 . . ?
C35 C36 H36B 109.5 . . ?
H36C C36 H36B 109.5 . . ?
C35 C36 H36A 109.5 . . ?
H36C C36 H36A 109.5 . . ?
H36B C36 H36A 109.5 . . ?
C58 Fe2 C59 177.17(12) . . ?
C58 Fe2 C60 89.99(12) . . ?
C59 Fe2 C60 92.03(12) . . ?
C58 Fe2 C61 88.15(13) . . ?
C59 Fe2 C61 89.87(13) . . ?
C60 Fe2 C61 177.76(12) . . ?
C58 Fe2 C56 85.76(12) . . ?
C59 Fe2 C56 92.24(12) . . ?
C60 Fe2 C56 90.29(12) . . ?
C61 Fe2 C56 90.82(13) . . ?
C58 Fe2 C57 93.67(12) . 1_565 ?
C59 Fe2 C57 88.40(12) . 1_565 ?
C60 Fe2 C57 87.41(12) . 1_565 ?
C61 Fe2 C57 91.46(12) . 1_565 ?
C56 Fe2 C57 177.63(12) . 1_565 ?
N22 Mn21 N21 71.32(9) . . ?
N22 Mn21 N23 71.05(9) . . ?
N21 Mn21 N23 142.34(10) . . ?
N22 Mn21 N24 96.51(9) . . ?
N21 Mn21 N24 97.57(9) . . ?
N23 Mn21 N24 87.81(9) . . ?
N22 Mn21 O11 143.91(9) . . ?
N21 Mn21 O11 72.66(9) . . ?
N23 Mn21 O11 144.99(9) . . ?
N24 Mn21 O11 85.97(9) . . ?
N22 Mn21 O12 143.08(9) . . ?
N21 Mn21 O12 144.67(9) . . ?
N23 Mn21 O12 72.46(9) . . ?
N24 Mn21 O12 87.54(8) . . ?
O11 Mn21 O12 72.88(8) . . ?
N22 Mn21 N25 85.32(9) . . ?
N21 Mn21 N25 78.74(8) . . ?
N23 Mn21 N25 97.03(9) . . ?
N24 Mn21 N25 175.15(9) . . ?
O11 Mn21 N25 89.91(8) . . ?
O12 Mn21 N25 93.70(8) . . ?
C52 O11 C51 114.2(2) . . ?
C52 O11 Mn21 112.01(18) . . ?
C51 O11 Mn21 113.35(18) . . ?
C50 O12 C49 113.2(2) . . ?
C50 O12 Mn21 110.89(17) . . ?
C49 O12 Mn21 111.29(17) . . ?
C54 N21 C53 123.8(3) . . ?
C54 N21 Mn21 119.5(2) . . ?
C53 N21 Mn21 116.51(19) . . ?
C41 N22 C45 121.0(3) . . ?
C41 N22 Mn21 119.4(2) . . ?
C45 N22 Mn21 119.5(2) . . ?
C46 N23 C48 122.4(3) . . ?
C46 N23 Mn21 120.2(2) . . ?
C48 N23 Mn21 117.3(2) . . ?
C56 N24 Mn21 156.2(2) . . ?
C57 N25 Mn21 153.8(2) . . ?
N22 C41 C42 120.9(3) . . ?
N22 C41 C54 114.2(3) . . ?
C42 C41 C54 124.9(3) . . ?
C43 C42 C41 118.6(3) . . ?
C43 C42 H42 120.7 . . ?
C41 C42 H42 120.7 . . ?
C44 C43 C42 120.1(3) . . ?
C44 C43 H43 119.9 . . ?
C42 C43 H43 119.9 . . ?
C43 C44 C45 118.9(3) . . ?
C43 C44 H44 120.6 . . ?
C45 C44 H44 120.6 . . ?
N22 C45 C44 120.4(3) . . ?
N22 C45 C46 113.9(3) . . ?
C44 C45 C46 125.6(3) . . ?
N23 C46 C47 125.4(3) . . ?
N23 C46 C45 115.0(3) . . ?
C47 C46 C45 119.6(3) . . ?
C46 C47 H47C 109.5 . . ?
C46 C47 H47B 109.5 . . ?
H47C C47 H47B 109.5 . . ?
C46 C47 H47A 109.5 . . ?
H47C C47 H47A 109.5 . . ?
H47B C47 H47A 109.5 . . ?
N23 C48 C49 109.6(2) . . ?
N23 C48 H48B 109.8 . . ?
C49 C48 H48B 109.8 . . ?
N23 C48 H48A 109.8 . . ?
C49 C48 H48A 109.8 . . ?
H48B C48 H48A 108.2 . . ?
O12 C49 C48 108.8(2) . . ?
O12 C49 H49B 109.9 . . ?
C48 C49 H49B 109.9 . . ?
O12 C49 H49A 109.9 . . ?
C48 C49 H49A 109.9 . . ?
H49B C49 H49A 108.3 . . ?
O12 C50 C51 107.5(3) . . ?
O12 C50 H50B 110.2 . . ?
C51 C50 H50B 110.2 . . ?
O12 C50 H50A 110.2 . . ?
C51 C50 H50A 110.2 . . ?
H50B C50 H50A 108.5 . . ?
O11 C51 C50 107.0(3) . . ?
O11 C51 H51B 110.3 . . ?
C50 C51 H51B 110.3 . . ?
O11 C51 H51A 110.3 . . ?
C50 C51 H51A 110.3 . . ?
H51B C51 H51A 108.6 . . ?
O11 C52 C53 107.7(3) . . ?
O11 C52 H52B 110.2 . . ?
C53 C52 H52B 110.2 . . ?
O11 C52 H52A 110.2 . . ?
C53 C52 H52A 110.2 . . ?
H52B C52 H52A 108.5 . . ?
N21 C53 C52 109.8(2) . . ?
N21 C53 H53B 109.7 . . ?
C52 C53 H53B 109.7 . . ?
N21 C53 H53A 109.7 . . ?
C52 C53 H53A 109.7 . . ?
H53B C53 H53A 108.2 . . ?
N21 C54 C55 125.9(3) . . ?
N21 C54 C41 115.2(3) . . ?
C55 C54 C41 118.9(3) . . ?
C54 C55 H55C 109.5 . . ?
C54 C55 H55B 109.5 . . ?
H55C C55 H55B 109.5 . . ?
C54 C55 H55A 109.5 . . ?
H55C C55 H55A 109.5 . . ?
H55B C55 H55A 109.5 . . ?
N24 C56 Fe2 174.8(3) . . ?
N25 C57 Fe2 178.3(3) . 1_545 ?
N26 C58 Fe2 177.5(3) . . ?
N27 C59 Fe2 179.0(3) . . ?
N28 C60 Fe2 178.1(3) . . ?
N29 C61 Fe2 178.3(3) . . ?
H21C O3W H21D 111(5) . . ?
H22C O4W H22D 95(4) . . ?
H23C O5W H23D 115.1 . . ?
H25C O6W H25D 109(4) . . ?
H26C O7W H26D 90.7 . . ?
H27C O8W H27D 87(5) . . ?
H28C O9W H28D 106(4) . . ?
H29C O10W H29D 102(5) . . ?
H30C O11W H30D 108.5 . . ?

loop_
_geom_bond_atom_site_label_1
_geom_bond_atom_site_label_2
_geom_bond_distance
_geom_bond_site_symmetry_2
_geom_bond_publ_flag
Fe1 C17 1.920(3) . ?
Fe1 C16 1.935(3) . ?
Fe1 C20 1.938(3) . ?
Fe1 C21 1.945(3) . ?
Fe1 C19 1.945(3) . ?
Fe1 C18 1.951(3) . ?
Mn1 O1W 2.196(2) . ?
Mn1 N4 2.206(2) . ?
Mn1 N2 2.213(2) . ?
Mn1 N3 2.227(2) . ?
Mn1 N1 2.245(2) . ?
Mn1 O1 2.273(2) . ?
Mn1 O2 2.289(2) . ?
Mn2 N5 2.196(3) . ?
Mn2 N11 2.205(3) . ?
Mn2 N12 2.228(2) . ?
Mn2 O2W 2.230(2) . ?
Mn2 N10 2.245(2) . ?
Mn2 O4 2.262(2) . ?
Mn2 O3 2.303(2) . ?
O1 C11 1.437(4) . ?
O1 C12 1.439(4) . ?
O2 C9 1.423(4) . ?
O2 C10 1.435(4) . ?
O3 C30 1.435(3) . ?
O3 C31 1.442(3) . ?
O4 C32 1.424(4) . ?
O4 C33 1.442(3) . ?
O1W H1WA 0.90(4) . ?
O1W H1WB 0.75(4) . ?
O2W H2WA 0.77(4) . ?
O2W H2WB 0.85(4) . ?
N1 C14 1.279(4) . ?
N1 C13 1.469(4) . ?
N2 C5 1.337(4) . ?
N2 C1 1.338(4) . ?
N3 C6 1.276(4) . ?
N3 C8 1.458(4) . ?
N4 C16 1.149(4) . ?
N5 C17 1.156(4) . ?
N6 C18 1.149(4) . ?
N7 C19 1.145(4) . ?
N8 C20 1.150(4) . ?
N9 C21 1.147(4) . ?
N10 C27 1.275(4) . ?
N10 C29 1.462(4) . ?
N11 C26 1.338(4) . ?
N11 C22 1.340(4) . ?
N12 C35 1.273(4) . ?
N12 C34 1.462(4) . ?
C1 C2 1.387(5) . ?
C1 C14 1.502(5) . ?
C2 C3 1.388(5) . ?
C2 H2A 0.9500 . ?
C3 C4 1.375(5) . ?
C3 H3A 0.9500 . ?
C4 C5 1.396(4) . ?
C4 H4 0.9500 . ?
C5 C6 1.501(4) . ?
C6 C7 1.486(4) . ?
C7 H7C 0.9800 . ?
C7 H7B 0.9800 . ?
C7 H7A 0.9800 . ?
C8 C9 1.516(5) . ?
C8 H8B 0.9900 . ?
C8 H8A 0.9900 . ?
C9 H9B 0.9900 . ?
C9 H9A 0.9900 . ?
C10 C11 1.503(4) . ?
C10 H10B 0.9900 . ?
C10 H10A 0.9900 . ?
C11 H11B 0.9900 . ?
C11 H11A 0.9900 . ?
C12 C13 1.513(4) . ?
C12 H12B 0.9900 . ?
C12 H12A 0.9900 . ?
C13 H13B 0.9900 . ?
C13 H13A 0.9900 . ?
C14 C15 1.489(4) . ?
C15 H15C 0.9800 . ?
C15 H15B 0.9800 . ?
C15 H15A 0.9800 . ?
C22 C23 1.385(5) . ?
C22 C35 1.502(4) . ?
C23 C24 1.372(5) . ?
C23 H23A 0.9500 . ?
C24 C25 1.389(5) . ?
C24 H24A 0.9500 . ?
C25 C26 1.390(4) . ?
C25 H25A 0.9500 . ?
C26 C27 1.496(4) . ?
C27 C28 1.498(4) . ?
C28 H28C 0.9800 . ?
C28 H28B 0.9800 . ?
C28 H28A 0.9800 . ?
C29 C30 1.516(4) . ?
C29 H29B 0.9900 . ?
C29 H29A 0.9900 . ?
C30 H30B 0.9900 . ?
C30 H30A 0.9900 . ?
C31 C32 1.506(4) . ?
C31 H31B 0.9900 . ?
C31 H31A 0.9900 . ?
C32 H32B 0.9900 . ?
C32 H32A 0.9900 . ?
C33 C34 1.513(5) . ?
C33 H33B 0.9900 . ?
C33 H33A 0.9900 . ?
C34 H34B 0.9900 . ?
C34 H34A 0.9900 . ?
C35 C36 1.495(4) . ?
C36 H36C 0.9800 . ?
C36 H36B 0.9800 . ?
C36 H36A 0.9800 . ?
Fe2 C58 1.943(3) . ?
Fe2 C59 1.944(3) . ?
Fe2 C60 1.949(3) . ?
Fe2 C61 1.950(3) . ?
Fe2 C56 1.952(3) . ?
Fe2 C57 1.953(3) 1_565 ?
Mn21 N22 2.207(3) . ?
Mn21 N21 2.238(2) . ?
Mn21 N23 2.243(3) . ?
Mn21 N24 2.264(2) . ?
Mn21 O11 2.269(2) . ?
Mn21 O12 2.288(2) . ?
Mn21 N25 2.365(2) . ?
O11 C52 1.434(4) . ?
O11 C51 1.439(4) . ?
O12 C50 1.436(4) . ?
O12 C49 1.440(4) . ?
N21 C54 1.284(4) . ?
N21 C53 1.462(4) . ?
N22 C41 1.332(4) . ?
N22 C45 1.342(4) . ?
N23 C46 1.275(4) . ?
N23 C48 1.465(4) . ?
N24 C56 1.152(4) . ?
N25 C57 1.155(4) . ?
N26 C58 1.155(4) . ?
N27 C59 1.146(4) . ?
N28 C60 1.148(4) . ?
N29 C61 1.148(4) . ?
C41 C42 1.390(5) . ?
C41 C54 1.498(5) . ?
C42 C43 1.379(5) . ?
C42 H42 0.9500 . ?
C43 C44 1.374(5) . ?
C43 H43 0.9500 . ?
C44 C45 1.391(5) . ?
C44 H44 0.9500 . ?
C45 C46 1.501(5) . ?
C46 C47 1.493(5) . ?
C47 H47C 0.9800 . ?
C47 H47B 0.9800 . ?
C47 H47A 0.9800 . ?
C48 C49 1.507(5) . ?
C48 H48B 0.9900 . ?
C48 H48A 0.9900 . ?
C49 H49B 0.9900 . ?
C49 H49A 0.9900 . ?
C50 C51 1.494(5) . ?
C50 H50B 0.9900 . ?
C50 H50A 0.9900 . ?
C51 H51B 0.9900 . ?
C51 H51A 0.9900 . ?
C52 C53 1.507(5) . ?
C52 H52B 0.9900 . ?
C52 H52A 0.9900 . ?
C53 H53B 0.9900 . ?
C53 H53A 0.9900 . ?
C54 C55 1.489(4) . ?
C55 H55C 0.9800 . ?
C55 H55B 0.9800 . ?
C55 H55A 0.9800 . ?
C57 Fe2 1.953(3) 1_545 ?
O3W H21C 0.82(6) . ?
O3W H21D 0.95(6) . ?
O4W H22C 0.83(4) . ?
O4W H22D 0.96(6) . ?
O5W H23C 0.6588 . ?
O5W H23D 0.9868 . ?
O6W H25C 0.81(4) . ?
O6W H25D 0.78(5) . ?
O7W H26C 0.9988 . ?
O7W H26D 1.0424 . ?
O8W H27C 0.92(4) . ?
O8W H27D 0.96(8) . ?
O9W H28C 0.83(5) . ?
O9W H28D 0.93(5) . ?
O10W H29C 0.91(6) . ?
O10W H29D 0.91(7) . ?
O11W H30C 0.8411 . ?
O11W H30D 0.7446 . ?

loop_
_geom_hbond_atom_site_label_D
_geom_hbond_atom_site_label_H
_geom_hbond_atom_site_label_A
_geom_hbond_distance_DH
_geom_hbond_distance_HA
_geom_hbond_distance_DA
_geom_hbond_angle_DHA
_geom_hbond_site_symmetry_A
_geom_hbond_publ_flag
O1W H1A N29 0.90(5) 1.94(5) 2.837(4) 172(4) . yes
O1W H1B O6W 0.75(3) 1.92(3) 2.664(3) 180(4) . yes
O2W H2A N28 0.76(3) 2.08(3) 2.842(4) 171(3) 1_445 yes
O2W H2B O9W 0.86(4) 2.00(4) 2.857(3) 175(3) 2_535 yes
O3W H21C N6 0.82(6) 2.48(5) 3.228(4) 153(5) . yes
O3W H21D O5W 0.95(6) 1.97(6) 2.915(4) 174(5) 2_545 yes
O4W H22C N27 0.83(4) 2.00(4) 2.822(4) 168(4) 2_545 yes
O4W H22D O3W 0.96(5) 1.85(5) 2.804(4) 168(5) . yes
O5W H23C N9 0.6588 2.3713 3.006(4) 162.58 2_555 yes
O5W H23D O4W 0.9868 1.8876 2.872(4) 174.75 . yes
O6W H25C N8 0.81(4) 2.02(4) 2.829(4) 177(4) 1_565 yes
O6W H25D O8W 0.78(5) 1.94(5) 2.713(4) 173(4) . yes
O7W H26C N26 0.9983 2.2491 3.237(4) 170.07 . yes
O7W H26D N25 1.0424 2.3057 3.268(4) 152.91 1_565 yes
O8W H27C O7W 0.91(3) 1.98(3) 2.784(4) 145(3) . yes
O8W H27D N7 0.98(8) 1.88(8) 2.807(4) 158(7) 1_665 yes
O9W H28C O4W 0.83(5) 2.12(5) 2.940(4) 171(4) 2_555 yes
O9W H28D N6 0.93(5) 1.94(5) 2.856(4) 170(5) 2_555 yes
O10W H29C N28 0.91(5) 2.25(5) 3.142(4) 166(4) . yes
O10W H29D O9W 0.91(7) 2.05(7) 2.917(4) 160(6) . yes
C7 H7C N26 0.9798 2.5665 3.397(5) 142.54 3_665 yes
C13 H13B O3 0.9907 2.5579 3.544(4) 173.70 1_565 yes
C29 H29A O1 0.9884 2.4262 3.413(4) 176.33 1_545 yes
C30 H30A N6 0.9902 2.6290 3.206(4) 117.27 1_545 yes
C34 H34A O10W 0.9891 2.4740 3.446(4) 167.31 . yes
C48 H48A N7 0.9907 2.5949 3.443(4) 143.58 1_655 yes

loop_
_geom_torsion_atom_site_label_1
_geom_torsion_atom_site_label_2
_geom_torsion_atom_site_label_3
_geom_torsion_atom_site_label_4
_geom_torsion
_geom_torsion_site_symmetry_1
_geom_torsion_site_symmetry_2
_geom_torsion_site_symmetry_3
_geom_torsion_site_symmetry_4
_geom_torsion_publ_flag
O1W Mn1 O1 C11 -66.04(19) . . . . ?
N4 Mn1 O1 C11 109.08(19) . . . . ?
N2 Mn1 O1 C11 -155.26(18) . . . . ?
N3 Mn1 O1 C11 23.7(2) . . . . ?
N1 Mn1 O1 C11 -155.99(19) . . . . ?
O2 Mn1 O1 C11 16.87(18) . . . . ?
O1W Mn1 O1 C12 62.09(18) . . . . ?
N4 Mn1 O1 C12 -122.79(18) . . . . ?
N2 Mn1 O1 C12 -27.1(2) . . . . ?
N3 Mn1 O1 C12 151.81(18) . . . . ?
N1 Mn1 O1 C12 -27.86(17) . . . . ?
O2 Mn1 O1 C12 145.00(18) . . . . ?
O1W Mn1 O2 C9 -123.64(19) . . . . ?
N4 Mn1 O2 C9 60.91(19) . . . . ?
N2 Mn1 O2 C9 -41.9(2) . . . . ?
N3 Mn1 O2 C9 -30.08(18) . . . . ?
N1 Mn1 O2 C9 157.87(19) . . . . ?
O1 Mn1 O2 C9 145.74(19) . . . . ?
O1W Mn1 O2 C10 107.25(18) . . . . ?
N4 Mn1 O2 C10 -68.20(18) . . . . ?
N2 Mn1 O2 C10 -170.96(17) . . . . ?
N3 Mn1 O2 C10 -159.19(19) . . . . ?
N1 Mn1 O2 C10 28.8(2) . . . . ?
O1 Mn1 O2 C10 16.63(17) . . . . ?
N5 Mn2 O3 C30 126.82(18) . . . . ?
N11 Mn2 O3 C30 30.7(2) . . . . ?
N12 Mn2 O3 C30 -148.53(18) . . . . ?
O2W Mn2 O3 C30 -58.22(17) . . . . ?
N10 Mn2 O3 C30 28.96(17) . . . . ?
O4 Mn2 O3 C30 -143.27(18) . . . . ?
N5 Mn2 O3 C31 -106.97(18) . . . . ?
N11 Mn2 O3 C31 156.87(18) . . . . ?
N12 Mn2 O3 C31 -22.3(2) . . . . ?
O2W Mn2 O3 C31 67.99(18) . . . . ?
N10 Mn2 O3 C31 155.17(18) . . . . ?
O4 Mn2 O3 C31 -17.06(17) . . . . ?
N5 Mn2 O4 C32 67.15(19) . . . . ?
N11 Mn2 O4 C32 169.55(18) . . . . ?
N12 Mn2 O4 C32 160.4(2) . . . . ?
O2W Mn2 O4 C32 -106.41(19) . . . . ?
N10 Mn2 O4 C32 -29.4(2) . . . . ?
O3 Mn2 O4 C32 -16.47(18) . . . . ?
N5 Mn2 O4 C33 -62.62(19) . . . . ?
N11 Mn2 O4 C33 39.8(2) . . . . ?
N12 Mn2 O4 C33 30.59(18) . . . . ?
O2W Mn2 O4 C33 123.82(19) . . . . ?
N10 Mn2 O4 C33 -159.13(18) . . . . ?
O3 Mn2 O4 C33 -146.24(19) . . . . ?
O1W Mn1 N1 C14 85.6(2) . . . . ?
N4 Mn1 N1 C14 -101.8(2) . . . . ?
N2 Mn1 N1 C14 -5.4(2) . . . . ?
N3 Mn1 N1 C14 -5.6(3) . . . . ?
O1 Mn1 N1 C14 174.1(2) . . . . ?
O2 Mn1 N1 C14 162.0(2) . . . . ?
O1W Mn1 N1 C13 -90.2(2) . . . . ?
N4 Mn1 N1 C13 82.3(2) . . . . ?
N2 Mn1 N1 C13 178.7(2) . . . . ?
N3 Mn1 N1 C13 178.58(18) . . . . ?
O1 Mn1 N1 C13 -1.73(18) . . . . ?
O2 Mn1 N1 C13 -13.8(3) . . . . ?
O1W Mn1 N2 C5 93.3(2) . . . . ?
N4 Mn1 N2 C5 -86.4(2) . . . . ?
N3 Mn1 N2 C5 2.4(2) . . . . ?
N1 Mn1 N2 C5 -177.5(2) . . . . ?
O1 Mn1 N2 C5 -178.21(17) . . . . ?
O2 Mn1 N2 C5 14.2(3) . . . . ?
O1W Mn1 N2 C1 -86.7(2) . . . . ?
N4 Mn1 N2 C1 93.6(2) . . . . ?
N3 Mn1 N2 C1 -177.6(2) . . . . ?
N1 Mn1 N2 C1 2.5(2) . . . . ?
O1 Mn1 N2 C1 1.8(3) . . . . ?
O2 Mn1 N2 C1 -165.77(18) . . . . ?
O1W Mn1 N3 C6 -92.6(2) . . . . ?
N4 Mn1 N3 C6 95.1(2) . . . . ?
N2 Mn1 N3 C6 -2.1(2) . . . . ?
N1 Mn1 N3 C6 -1.9(3) . . . . ?
O1 Mn1 N3 C6 178.58(19) . . . . ?
O2 Mn1 N3 C6 -174.6(2) . . . . ?
O1W Mn1 N3 C8 85.5(2) . . . . ?
N4 Mn1 N3 C8 -86.9(2) . . . . ?
N2 Mn1 N3 C8 176.0(2) . . . . ?
N1 Mn1 N3 C8 176.1(2) . . . . ?
O1 Mn1 N3 C8 -3.4(3) . . . . ?
O2 Mn1 N3 C8 3.5(2) . . . . ?
O1W Mn1 N4 C16 -86.9(10) . . . . ?
N2 Mn1 N4 C16 91.2(7) . . . . ?
N3 Mn1 N4 C16 19.7(7) . . . . ?
N1 Mn1 N4 C16 162.1(7) . . . . ?
O1 Mn1 N4 C16 -124.7(7) . . . . ?
O2 Mn1 N4 C16 -52.3(7) . . . . ?
N11 Mn2 N5 C17 -101.5(7) . . . . ?
N12 Mn2 N5 C17 -29.9(7) . . . . ?
O2W Mn2 N5 C17 83.8(9) . . . . ?
N10 Mn2 N5 C17 -173.0(7) . . . . ?
O4 Mn2 N5 C17 42.2(7) . . . . ?
O3 Mn2 N5 C17 115.2(7) . . . . ?
N5 Mn2 N10 C27 88.8(2) . . . . ?
N11 Mn2 N10 C27 -8.9(2) . . . . ?
N12 Mn2 N10 C27 -12.3(3) . . . . ?
O2W Mn2 N10 C27 -100.6(2) . . . . ?
O4 Mn2 N10 C27 -177.03(19) . . . . ?
O3 Mn2 N10 C27 170.1(2) . . . . ?
N5 Mn2 N10 C29 -80.2(2) . . . . ?
N11 Mn2 N10 C29 -177.9(2) . . . . ?
N12 Mn2 N10 C29 178.70(18) . . . . ?
O2W Mn2 N10 C29 90.4(2) . . . . ?
O4 Mn2 N10 C29 14.0(3) . . . . ?
O3 Mn2 N10 C29 1.06(18) . . . . ?
N5 Mn2 N11 C26 -88.6(2) . . . . ?
N12 Mn2 N11 C26 -178.1(2) . . . . ?
O2W Mn2 N11 C26 90.5(2) . . . . ?
N10 Mn2 N11 C26 4.1(2) . . . . ?
O4 Mn2 N11 C26 172.64(18) . . . . ?
O3 Mn2 N11 C26 2.4(3) . . . . ?
N5 Mn2 N11 C22 92.9(2) . . . . ?
N12 Mn2 N11 C22 3.4(2) . . . . ?
O2W Mn2 N11 C22 -88.0(2) . . . . ?
N10 Mn2 N11 C22 -174.4(2) . . . . ?
O4 Mn2 N11 C22 -5.8(3) . . . . ?
O3 Mn2 N11 C22 -176.12(18) . . . . ?
N5 Mn2 N12 C35 -103.1(2) . . . . ?
N11 Mn2 N12 C35 -4.4(2) . . . . ?
O2W Mn2 N12 C35 85.7(2) . . . . ?
N10 Mn2 N12 C35 -1.0(3) . . . . ?
O4 Mn2 N12 C35 169.8(2) . . . . ?
O3 Mn2 N12 C35 175.08(19) . . . . ?
N5 Mn2 N12 C34 82.8(2) . . . . ?
N11 Mn2 N12 C34 -178.5(2) . . . . ?
O2W Mn2 N12 C34 -88.3(2) . . . . ?
N10 Mn2 N12 C34 -175.03(19) . . . . ?
O4 Mn2 N12 C34 -4.2(2) . . . . ?
O3 Mn2 N12 C34 1.0(3) . . . . ?
C5 N2 C1 C2 0.3(4) . . . . ?
Mn1 N2 C1 C2 -179.7(2) . . . . ?
C5 N2 C1 C14 180.0(3) . . . . ?
Mn1 N2 C1 C14 0.0(3) . . . . ?
N2 C1 C2 C3 0.8(4) . . . . ?
C14 C1 C2 C3 -178.9(3) . . . . ?
C1 C2 C3 C4 -1.3(5) . . . . ?
C2 C3 C4 C5 0.7(5) . . . . ?
C1 N2 C5 C4 -0.8(4) . . . . ?
Mn1 N2 C5 C4 179.1(2) . . . . ?
C1 N2 C5 C6 177.4(3) . . . . ?
Mn1 N2 C5 C6 -2.6(3) . . . . ?
C3 C4 C5 N2 0.3(5) . . . . ?
C3 C4 C5 C6 -177.8(3) . . . . ?
C8 N3 C6 C7 2.3(5) . . . . ?
Mn1 N3 C6 C7 -179.7(3) . . . . ?
C8 N3 C6 C5 -176.5(3) . . . . ?
Mn1 N3 C6 C5 1.4(3) . . . . ?
N2 C5 C6 N3 0.8(4) . . . . ?
C4 C5 C6 N3 179.0(3) . . . . ?
N2 C5 C6 C7 -178.2(3) . . . . ?
C4 C5 C6 C7 0.0(5) . . . . ?
C6 N3 C8 C9 -160.6(3) . . . . ?
Mn1 N3 C8 C9 21.4(3) . . . . ?
C10 O2 C9 C8 178.7(2) . . . . ?
Mn1 O2 C9 C8 50.4(3) . . . . ?
N3 C8 C9 O2 -46.1(3) . . . . ?
C9 O2 C10 C11 -173.7(2) . . . . ?
Mn1 O2 C10 C11 -45.6(3) . . . . ?
C12 O1 C11 C10 -171.9(2) . . . . ?
Mn1 O1 C11 C10 -46.1(3) . . . . ?
O2 C10 C11 O1 59.9(3) . . . . ?
C11 O1 C12 C13 179.6(2) . . . . ?
Mn1 O1 C12 C13 52.5(3) . . . . ?
C14 N1 C13 C12 -146.4(3) . . . . ?
Mn1 N1 C13 C12 29.2(3) . . . . ?
O1 C12 C13 N1 -53.4(3) . . . . ?
C13 N1 C14 C15 2.4(5) . . . . ?
Mn1 N1 C14 C15 -173.1(3) . . . . ?
C13 N1 C14 C1 -177.4(2) . . . . ?
Mn1 N1 C14 C1 7.2(3) . . . . ?
N2 C1 C14 N1 -4.6(4) . . . . ?
C2 C1 C14 N1 175.1(3) . . . . ?
N2 C1 C14 C15 175.6(3) . . . . ?
C2 C1 C14 C15 -4.7(5) . . . . ?
Mn1 N4 C16 Fe1 7(3) . . . . ?
C17 Fe1 C16 N4 70(3) . . . . ?
C20 Fe1 C16 N4 -38(2) . . . . ?
C21 Fe1 C16 N4 51(2) . . . . ?
C19 Fe1 C16 N4 -124(2) . . . . ?
C18 Fe1 C16 N4 144(2) . . . . ?
Mn2 N5 C17 Fe1 34(3) . . . . ?
C16 Fe1 C17 N5 70(3) . . . . ?
C20 Fe1 C17 N5 178(100) . . . . ?
C21 Fe1 C17 N5 89(2) . . . . ?
C19 Fe1 C17 N5 -96(2) . . . . ?
C18 Fe1 C17 N5 -4(2) . . . . ?
C17 Fe1 C18 N6 12(3) . . . . ?
C16 Fe1 C18 N6 -164(3) . . . . ?
C20 Fe1 C18 N6 139(3) . . . . ?
C21 Fe1 C18 N6 -75(3) . . . . ?
C19 Fe1 C18 N6 100(3) . . . . ?
C17 Fe1 C19 N7 -35(4) . . . . ?
C16 Fe1 C19 N7 146(4) . . . . ?
C20 Fe1 C19 N7 63(4) . . . . ?
C21 Fe1 C19 N7 12(5) . . . . ?
C18 Fe1 C19 N7 -118(4) . . . . ?
C17 Fe1 C20 N8 163(4) . . . . ?
C16 Fe1 C20 N8 -21(4) . . . . ?
C21 Fe1 C20 N8 -109(4) . . . . ?
C19 Fe1 C20 N8 75(4) . . . . ?
C18 Fe1 C20 N8 36(6) . . . . ?
C17 Fe1 C21 N9 57(7) . . . . ?
C16 Fe1 C21 N9 -124(7) . . . . ?
C20 Fe1 C21 N9 -41(7) . . . . ?
C19 Fe1 C21 N9 10(7) . . . . ?
C18 Fe1 C21 N9 140(7) . . . . ?
C26 N11 C22 C23 -0.7(4) . . . . ?
Mn2 N11 C22 C23 177.8(2) . . . . ?
C26 N11 C22 C35 179.3(3) . . . . ?
Mn2 N11 C22 C35 -2.3(3) . . . . ?
N11 C22 C23 C24 0.2(5) . . . . ?
C35 C22 C23 C24 -179.7(3) . . . . ?
C22 C23 C24 C25 0.6(5) . . . . ?
C23 C24 C25 C26 -1.0(5) . . . . ?
C22 N11 C26 C25 0.3(4) . . . . ?
Mn2 N11 C26 C25 -178.2(2) . . . . ?
C22 N11 C26 C27 178.6(3) . . . . ?
Mn2 N11 C26 C27 0.1(3) . . . . ?
C24 C25 C26 N11 0.5(4) . . . . ?
C24 C25 C26 C27 -177.6(3) . . . . ?
C29 N10 C27 C26 180.0(2) . . . . ?
Mn2 N10 C27 C26 11.8(3) . . . . ?
C29 N10 C27 C28 -0.4(5) . . . . ?
Mn2 N10 C27 C28 -168.6(3) . . . . ?
N11 C26 C27 N10 -7.8(4) . . . . ?
C25 C26 C27 N10 170.5(3) . . . . ?
N11 C26 C27 C28 172.6(3) . . . . ?
C25 C26 C27 C28 -9.2(5) . . . . ?
C27 N10 C29 C30 162.5(3) . . . . ?
Mn2 N10 C29 C30 -28.9(3) . . . . ?
C31 O3 C30 C29 -178.0(2) . . . . ?
Mn2 O3 C30 C29 -53.7(2) . . . . ?
N10 C29 C30 O3 54.0(3) . . . . ?
C30 O3 C31 C32 169.7(2) . . . . ?
Mn2 O3 C31 C32 46.0(3) . . . . ?
C33 O4 C32 C31 174.4(2) . . . . ?
Mn2 O4 C32 C31 45.7(3) . . . . ?
O3 C31 C32 O4 -60.4(3) . . . . ?
C32 O4 C33 C34 179.5(2) . . . . ?
Mn2 O4 C33 C34 -51.1(2) . . . . ?
C35 N12 C34 C33 165.2(3) . . . . ?
Mn2 N12 C34 C33 -20.9(3) . . . . ?
O4 C33 C34 N12 45.9(3) . . . . ?
C34 N12 C35 C36 -1.7(5) . . . . ?
Mn2 N12 C35 C36 -175.5(3) . . . . ?
C34 N12 C35 C22 178.5(3) . . . . ?
Mn2 N12 C35 C22 4.7(4) . . . . ?
N11 C22 C35 N12 -1.6(4) . . . . ?
C23 C22 C35 N12 178.4(3) . . . . ?
N11 C22 C35 C36 178.6(3) . . . . ?
C23 C22 C35 C36 -1.5(5) . . . . ?
N22 Mn21 O11 C52 31.8(2) . . . . ?
N21 Mn21 O11 C52 28.15(18) . . . . ?
N23 Mn21 O11 C52 -152.26(19) . . . . ?
N24 Mn21 O11 C52 127.37(19) . . . . ?
O12 Mn21 O11 C52 -143.97(19) . . . . ?
N25 Mn21 O11 C52 -50.07(19) . . . . ?
N22 Mn21 O11 C51 162.85(19) . . . . ?
N21 Mn21 O11 C51 159.2(2) . . . . ?
N23 Mn21 O11 C51 -21.3(3) . . . . ?
N24 Mn21 O11 C51 -101.6(2) . . . . ?
O12 Mn21 O11 C51 -12.96(18) . . . . ?
N25 Mn21 O11 C51 80.93(19) . . . . ?
N22 Mn21 O12 C50 164.67(19) . . . . ?
N21 Mn21 O12 C50 -32.5(2) . . . . ?
N23 Mn21 O12 C50 155.6(2) . . . . ?
N24 Mn21 O12 C50 67.10(19) . . . . ?
O11 Mn21 O12 C50 -19.43(18) . . . . ?
N25 Mn21 O12 C50 -108.20(19) . . . . ?
N22 Mn21 O12 C49 37.7(2) . . . . ?
N21 Mn21 O12 C49 -159.45(18) . . . . ?
N23 Mn21 O12 C49 28.65(18) . . . . ?
N24 Mn21 O12 C49 -59.83(19) . . . . ?
O11 Mn21 O12 C49 -146.37(19) . . . . ?
N25 Mn21 O12 C49 124.87(18) . . . . ?
N22 Mn21 N21 C54 5.5(2) . . . . ?
N23 Mn21 N21 C54 3.6(3) . . . . ?
N24 Mn21 N21 C54 99.9(2) . . . . ?
O11 Mn21 N21 C54 -176.8(2) . . . . ?
O12 Mn21 N21 C54 -163.69(19) . . . . ?
N25 Mn21 N21 C54 -83.3(2) . . . . ?
N22 Mn21 N21 C53 -179.2(2) . . . . ?
N23 Mn21 N21 C53 178.89(19) . . . . ?
N24 Mn21 N21 C53 -84.9(2) . . . . ?
O11 Mn21 N21 C53 -1.50(19) . . . . ?
O12 Mn21 N21 C53 11.6(3) . . . . ?
N25 Mn21 N21 C53 92.0(2) . . . . ?
N21 Mn21 N22 C41 -4.7(2) . . . . ?
N23 Mn21 N22 C41 174.0(2) . . . . ?
N24 Mn21 N22 C41 -100.5(2) . . . . ?
O11 Mn21 N22 C41 -8.4(3) . . . . ?
O12 Mn21 N22 C41 164.89(18) . . . . ?
N25 Mn21 N22 C41 75.0(2) . . . . ?
N21 Mn21 N22 C45 177.6(2) . . . . ?
N23 Mn21 N22 C45 -3.6(2) . . . . ?
N24 Mn21 N22 C45 81.8(2) . . . . ?
O11 Mn21 N22 C45 173.89(18) . . . . ?
O12 Mn21 N22 C45 -12.8(3) . . . . ?
N25 Mn21 N22 C45 -102.7(2) . . . . ?
N22 Mn21 N23 C46 4.9(2) . . . . ?
N21 Mn21 N23 C46 6.9(3) . . . . ?
N24 Mn21 N23 C46 -92.7(2) . . . . ?
O11 Mn21 N23 C46 -172.5(2) . . . . ?
O12 Mn21 N23 C46 179.2(2) . . . . ?
N25 Mn21 N23 C46 87.5(2) . . . . ?
N22 Mn21 N23 C48 -177.6(2) . . . . ?
N21 Mn21 N23 C48 -175.66(19) . . . . ?
N24 Mn21 N23 C48 84.8(2) . . . . ?
O11 Mn21 N23 C48 5.0(3) . . . . ?
O12 Mn21 N23 C48 -3.3(2) . . . . ?
N25 Mn21 N23 C48 -95.0(2) . . . . ?
N22 Mn21 N24 C56 -102.7(6) . . . . ?
N21 Mn21 N24 C56 -174.6(6) . . . . ?
N23 Mn21 N24 C56 -32.0(6) . . . . ?
O11 Mn21 N24 C56 113.5(6) . . . . ?
O12 Mn21 N24 C56 40.5(6) . . . . ?
N25 Mn21 N24 C56 145.4(10) . . . . ?
N22 Mn21 N25 C57 -67.2(5) . . . . ?
N21 Mn21 N25 C57 4.6(5) . . . . ?
N23 Mn21 N25 C57 -137.5(5) . . . . ?
N24 Mn21 N25 C57 45.2(14) . . . . ?
O11 Mn21 N25 C57 76.9(5) . . . . ?
O12 Mn21 N25 C57 149.8(5) . . . . ?
C45 N22 C41 C42 0.1(4) . . . . ?
Mn21 N22 C41 C42 -177.6(2) . . . . ?
C45 N22 C41 C54 -178.7(3) . . . . ?
Mn21 N22 C41 C54 3.7(3) . . . . ?
N22 C41 C42 C43 -2.5(4) . . . . ?
C54 C41 C42 C43 176.1(3) . . . . ?
C41 C42 C43 C44 2.8(5) . . . . ?
C42 C43 C44 C45 -0.7(5) . . . . ?
C41 N22 C45 C44 2.1(4) . . . . ?
Mn21 N22 C45 C44 179.7(2) . . . . ?
C41 N22 C45 C46 -175.3(3) . . . . ?
Mn21 N22 C45 C46 2.3(3) . . . . ?
C43 C44 C45 N22 -1.7(5) . . . . ?
C43 C44 C45 C46 175.3(3) . . . . ?
C48 N23 C46 C47 -2.4(5) . . . . ?
Mn21 N23 C46 C47 174.9(3) . . . . ?
C48 N23 C46 C45 177.3(3) . . . . ?
Mn21 N23 C46 C45 -5.4(4) . . . . ?
N22 C45 C46 N23 2.0(4) . . . . ?
C44 C45 C46 N23 -175.2(3) . . . . ?
N22 C45 C46 C47 -178.3(3) . . . . ?
C44 C45 C46 C47 4.5(5) . . . . ?
C46 N23 C48 C49 156.5(3) . . . . ?
Mn21 N23 C48 C49 -20.9(3) . . . . ?
C50 O12 C49 C48 -174.8(2) . . . . ?
Mn21 O12 C49 C48 -49.1(3) . . . . ?
N23 C48 C49 O12 45.3(3) . . . . ?
C49 O12 C50 C51 173.7(2) . . . . ?
Mn21 O12 C50 C51 47.8(3) . . . . ?
C52 O11 C51 C50 171.7(3) . . . . ?
Mn21 O11 C51 C50 41.7(3) . . . . ?
O12 C50 C51 O11 -58.8(3) . . . . ?
C51 O11 C52 C53 -179.8(3) . . . . ?
Mn21 O11 C52 C53 -49.3(3) . . . . ?
C54 N21 C53 C52 151.5(3) . . . . ?
Mn21 N21 C53 C52 -23.5(3) . . . . ?
O11 C52 C53 N21 46.8(3) . . . . ?
C53 N21 C54 C55 -0.4(5) . . . . ?
Mn21 N21 C54 C55 174.5(2) . . . . ?
C53 N21 C54 C41 179.6(3) . . . . ?
Mn21 N21 C54 C41 -5.5(3) . . . . ?
N22 C41 C54 N21 1.2(4) . . . . ?
C42 C41 C54 N21 -177.5(3) . . . . ?
N22 C41 C54 C55 -178.8(3) . . . . ?
C42 C41 C54 C55 2.5(4) . . . . ?
Mn21 N24 C56 Fe2 8(4) . . . . ?
C58 Fe2 C56 N24 27(3) . . . . ?
C59 Fe2 C56 N24 -155(3) . . . . ?
C60 Fe2 C56 N24 -63(3) . . . . ?
C61 Fe2 C56 N24 115(3) . . . . ?
C57 Fe2 C56 N24 -49(6) 1_565 . . . ?
Mn21 N25 C57 Fe2 -63(11) . . . 1_545 ?
C59 Fe2 C58 N26 5(8) . . . . ?
C60 Fe2 C58 N26 141(7) . . . . ?
C61 Fe2 C58 N26 -40(7) . . . . ?
C56 Fe2 C58 N26 51(7) . . . . ?
C57 Fe2 C58 N26 -132(7) 1_565 . . . ?
C58 Fe2 C59 N27 -36(19) . . . . ?
C60 Fe2 C59 N27 -172(100) . . . . ?
C61 Fe2 C59 N27 9(17) . . . . ?
C56 Fe2 C59 N27 -81(17) . . . . ?
C57 Fe2 C59 N27 101(17) 1_565 . . . ?
C58 Fe2 C60 N28 52(9) . . . . ?
C59 Fe2 C60 N28 -130(9) . . . . ?
C61 Fe2 C60 N28 18(11) . . . . ?
C56 Fe2 C60 N28 137(9) . . . . ?
C57 Fe2 C60 N28 -42(9) 1_565 . . . ?
C58 Fe2 C61 N29 66(10) . . . . ?
C59 Fe2 C61 N29 -112(10) . . . . ?
C60 Fe2 C61 N29 99(10) . . . . ?
C56 Fe2 C61 N29 -20(10) . . . . ?
C57 Fe2 C61 N29 159(10) 1_565 . . . ?
